data_7036145
loop_
_publ_author_name
'Gregoli\'nski, Janusz'
'Slepokura, Katarzyna'
'Lisowski, Jerzy'

_publ_section_title
;
 Lanthanide(iii) and lead(ii) complexes of a chiral nonaaza macrocyclic
 amine based on 1,2-diaminocyclopentane.
;
_journal_issue 37
_journal_name_full 'Dalton transactions (Cambridge, England : 2003)'
_journal_page_first 16345
_journal_page_last 16351
_journal_paper_doi 10.1039/c5dt02478a
_journal_volume 44
_journal_year 2015
_chemical_absolute_configuration rmad
_chemical_formula_moiety 'C36 H51 N9 Eu, 3(N O3), 2.2(C2 H3 N), 0.5(H2 O)'
_chemical_formula_sum 'C40.4 H58.6 Eu N14.2 O9.5'
_chemical_formula_weight 1047.17
_chemical_name_systematic
;
 ?
;
_space_group_crystal_system orthorhombic
_space_group_IT_number 20
_space_group_name_Hall 'C 2c 2'
_space_group_name_H-M_alt 'C 2 2 21'
_symmetry_space_group_name_Hall 'C 2c 2'
_symmetry_space_group_name_H-M 'C 2 2 21'
_atom_sites_solution_hydrogens geom
_atom_sites_solution_primary isomor
_atom_sites_solution_secondary difmap
_audit_creation_method SHELXL-2013
_audit_update_record
;
2015-07-31 deposited with the CCDC.
2015-08-11 downloaded from the CCDC.
;
_cell_angle_alpha 90
_cell_angle_beta 90
_cell_angle_gamma 90
_cell_formula_units_Z 12
_cell_length_a 16.089(4)
_cell_length_b 19.277(5)
_cell_length_c 46.964(12)
_cell_measurement_reflns_used 30092
_cell_measurement_temperature 100(2)
_cell_measurement_theta_max 37.03
_cell_measurement_theta_min 2.72
_cell_volume 14566(6)
_computing_cell_refinement
;
CrysAlisPro, Agilent Technologies,
Version 1.171.36.20 (release 27-06-2012 CrysAlis171 .NET)
(compiled Jul 11 2012,15:38:31)
;
_computing_data_collection
;
CrysAlisPro, Agilent Technologies,
Version 1.171.36.20 (release 27-06-2012 CrysAlis171 .NET)
(compiled Jul 11 2012,15:38:31)
;
_computing_data_reduction
;
CrysAlisPro, Agilent Technologies,
Version 1.171.36.20 (release 27-06-2012 CrysAlis171 .NET)
(compiled Jul 11 2012,15:38:31)
;
_computing_molecular_graphics 'DIAMOND, Ver. 3.2 (K. Brandenburg, 2014)'
_computing_structure_refinement 'SHELXL-2013 (Sheldrick, 2013)'
_diffrn_ambient_temperature 100(2)
_diffrn_measured_fraction_theta_full 0.998
_diffrn_measured_fraction_theta_max 0.999
_diffrn_measurement_device_type
;
Xcalibur R kappa-geometry diffractometer with a Ruby 
CCD camera 
;
_diffrn_measurement_method 'omega scans'
_diffrn_radiation_type MoK\a
_diffrn_radiation_wavelength 0.71073
_diffrn_reflns_av_R_equivalents 0.0364
_diffrn_reflns_av_unetI/netI 0.0451
_diffrn_reflns_Laue_measured_fraction_full 0.998
_diffrn_reflns_Laue_measured_fraction_max 0.999
_diffrn_reflns_limit_h_max 22
_diffrn_reflns_limit_h_min -14
_diffrn_reflns_limit_k_max 27
_diffrn_reflns_limit_k_min -26
_diffrn_reflns_limit_l_max 60
_diffrn_reflns_limit_l_min -66
_diffrn_reflns_number 76917
_diffrn_reflns_point_group_measured_fraction_full 0.995
_diffrn_reflns_point_group_measured_fraction_max 0.986
_diffrn_reflns_theta_full 25.242
_diffrn_reflns_theta_max 29.999
_diffrn_reflns_theta_min 2.724
_diffrn_source 'Enhance (Mo) X-ray Source'
_exptl_absorpt_coefficient_mu 1.358
_exptl_absorpt_correction_T_max 0.720
_exptl_absorpt_correction_T_min 0.551
_exptl_absorpt_correction_type analytical
_exptl_absorpt_process_details
;
CrysAlisPro, Agilent Technologies,
Version 1.171.36.20 (release 27-06-2012 CrysAlis171 .NET)
(compiled Jul 11 2012,15:38:31)
Analytical numeric absorption correction using a multifaceted crystal
            model based on expressions derived by R.C. Clark & J.S. Reid.
(Clark, R. C. & Reid, J. S. (1995). Acta Cryst. A51, 887-897)
;
_exptl_crystal_colour yellowish
_exptl_crystal_density_diffrn 1.433
_exptl_crystal_description block
_exptl_crystal_F_000 6473
_exptl_crystal_size_max 0.57
_exptl_crystal_size_mid 0.30
_exptl_crystal_size_min 0.29
_refine_diff_density_max 1.342
_refine_diff_density_min -1.794
_refine_diff_density_rms 0.115
_refine_ls_abs_structure_details
;
 Flack x determined using 7455 quotients [(I+)-(I-)]/[(I+)+(I-)]
 (Parsons and Flack (2004), Acta Cryst. A60, s61).
;
_refine_ls_abs_structure_Flack -0.001(3)
_refine_ls_extinction_method none
_refine_ls_goodness_of_fit_ref 1.155
_refine_ls_hydrogen_treatment constr
_refine_ls_matrix_type full
_refine_ls_number_parameters 895
_refine_ls_number_reflns 20980
_refine_ls_number_restraints 462
_refine_ls_restrained_S_all 1.151
_refine_ls_R_factor_all 0.0720
_refine_ls_R_factor_gt 0.0633
_refine_ls_shift/su_max 0.002
_refine_ls_shift/su_mean 0.000
_refine_ls_structure_factor_coef Fsqd
_refine_ls_weighting_details 'w=1/[\s^2^(Fo^2^)+(0.0590P)^2^+57.7031P] where P=(Fo^2^+2Fc^2^)/3'
_refine_ls_weighting_scheme calc
_refine_ls_wR_factor_gt 0.1491
_refine_ls_wR_factor_ref 0.1533
_reflns_Friedel_coverage 0.845
_reflns_Friedel_fraction_full 0.993
_reflns_Friedel_fraction_max 0.971
_reflns_number_gt 18677
_reflns_number_total 20980
_reflns_threshold_expression 'I > 2\s(I)'
_cod_data_source_file c5dt02478a2.cif
_cod_data_source_block eul6snab
_cod_depositor_comments 'Adding full bibliography for 7036143--7036148.cif.'
_cod_original_formula_sum 'C40.40 H58.60 Eu N14.20 O9.50'
_cod_database_code 7036145
_shelx_space_group_comment
;
The symmetry employed for this shelxl refinement is uniquely defined
by the following loop, which should always be used as a source of
symmetry information in preference to the above space-group names.
They are only intended as comments.
;
_shelx_estimated_absorpt_t_min 0.511
_shelx_estimated_absorpt_t_max 0.694
_shelxl_version_number 2013-4

loop_
_space_group_symop_operation_xyz
'x, y, z'
'-x, -y, z+1/2'
'x, -y, -z'
'-x, y, -z+1/2'
'x+1/2, y+1/2, z'
'-x+1/2, -y+1/2, z+1/2'
'x+1/2, -y+1/2, -z'
'-x+1/2, y+1/2, -z+1/2'

loop_
_atom_site_label
_atom_site_type_symbol
_atom_site_fract_x
_atom_site_fract_y
_atom_site_fract_z
_atom_site_U_iso_or_equiv
_atom_site_adp_type
_atom_site_occupancy
_atom_site_site_symmetry_order
_atom_site_calc_flag
_atom_site_refinement_flags_posn
_atom_site_refinement_flags_adp
_atom_site_refinement_flags_occupancy
_atom_site_disorder_assembly
_atom_site_disorder_group
Eu1A Eu 0.27494(2) 0.26957(3) 0.32661(2) 0.03788(11) Uani 1 1 d D . . . .
N1A N 0.2560(4) 0.1865(4) 0.28389(13) 0.052(2) Uani 1 1 d D . . . .
N2A N 0.2037(4) 0.1455(4) 0.33806(13) 0.0451(18) Uani 1 1 d D . . . .
H2A H 0.1625 0.1530 0.3537 0.054 Uiso 1 1 calc R U . . .
N3A N 0.3817(4) 0.1734(4) 0.33827(15) 0.0462(17) Uani 1 1 d D . . . .
H3A H 0.3922 0.1779 0.3592 0.055 Uiso 1 1 calc R U . . .
N4A N 0.4312(4) 0.3039(4) 0.32701(14) 0.0423(16) Uani 1 1 d D . . . .
N5A N 0.3124(4) 0.3962(4) 0.34256(13) 0.0438(17) Uani 1 1 d D . . . .
H5A H 0.2635 0.4268 0.3389 0.053 Uiso 1 1 calc R U . . .
N6A N 0.2696(4) 0.2815(4) 0.38191(11) 0.0371(14) Uani 1 1 d D . . . .
H6A H 0.3211 0.2604 0.3901 0.045 Uiso 1 1 calc R U . . .
N7A N 0.1304(4) 0.2816(4) 0.35049(13) 0.0418(17) Uani 1 1 d D . . . .
N8A N 0.1606(4) 0.3314(5) 0.29796(14) 0.051(2) Uani 1 1 d D . . . .
H8A H 0.1640 0.3808 0.3043 0.062 Uiso 1 1 calc R U . . .
N9A N 0.3298(5) 0.3163(4) 0.27584(13) 0.050(2) Uani 1 1 d D . . . .
H9A H 0.3793 0.3464 0.2795 0.060 Uiso 1 1 calc R U . . .
C1A C 0.2461(9) 0.0938(8) 0.2398(2) 0.082(4) Uani 1 1 d D . . . .
H1A H 0.2421 0.0619 0.2245 0.099 Uiso 1 1 calc R U . . .
C2A C 0.2016(8) 0.0825(7) 0.2643(2) 0.072(4) Uani 1 1 d D . . . .
H2A1 H 0.1681 0.0421 0.2662 0.086 Uiso 1 1 calc R U . . .
C3A C 0.2059(6) 0.1300(5) 0.28588(18) 0.056(3) Uani 1 1 d D . . . .
C4A C 0.1569(6) 0.1242(5) 0.31248(19) 0.058(3) Uani 1 1 d D . . . .
H4A1 H 0.1066 0.1535 0.3108 0.069 Uiso 1 1 calc R U . . .
H4A2 H 0.1386 0.0755 0.3148 0.069 Uiso 1 1 calc R U . . .
C5A C 0.2651(5) 0.0951(4) 0.34840(15) 0.045(2) Uani 1 1 d D . . . .
H5A1 H 0.2738 0.1060 0.3690 0.054 Uiso 1 1 calc R U . . .
C6A C 0.2499(6) 0.0178(5) 0.3469(2) 0.063(3) Uani 1 1 d D . . . .
H6A1 H 0.2078 0.0032 0.3610 0.076 Uiso 1 1 calc R U . . .
H6A2 H 0.2308 0.0040 0.3276 0.076 Uiso 1 1 calc R U . . .
C7A C 0.3333(7) -0.0133(5) 0.3535(2) 0.066(3) Uani 1 1 d D . . . .
H7A1 H 0.3433 -0.0543 0.3413 0.079 Uiso 1 1 calc R U . . .
H7A2 H 0.3355 -0.0281 0.3736 0.079 Uiso 1 1 calc R U . . .
C8A C 0.4011(6) 0.0435(5) 0.3476(2) 0.058(3) Uani 1 1 d D . . . .
H8A1 H 0.4283 0.0586 0.3655 0.070 Uiso 1 1 calc R U . . .
H8A2 H 0.4438 0.0266 0.3341 0.070 Uiso 1 1 calc R U . . .
C9A C 0.3488(5) 0.1023(5) 0.33449(18) 0.051(2) Uani 1 1 d D . . . .
H9A1 H 0.3424 0.0931 0.3136 0.061 Uiso 1 1 calc R U . . .
C10A C 0.4626(5) 0.1827(5) 0.3250(2) 0.052(2) Uani 1 1 d D . . . .
H10A H 0.4597 0.1679 0.3049 0.062 Uiso 1 1 calc R U . . .
H10B H 0.5039 0.1530 0.3348 0.062 Uiso 1 1 calc R U . . .
C11A C 0.4900(4) 0.2556(4) 0.3264(2) 0.047(2) Uani 1 1 d D . . . .
C12A C 0.5759(4) 0.2735(5) 0.3265(2) 0.052(2) Uani 1 1 d D . . . .
H12A H 0.6175 0.2386 0.3262 0.062 Uiso 1 1 calc R U . . .
C13A C 0.5964(6) 0.3405(6) 0.3272(3) 0.065(3) Uani 1 1 d D . . . .
H13A H 0.6534 0.3533 0.3273 0.078 Uiso 1 1 calc R U . . .
C14A C 0.5371(6) 0.3910(5) 0.3278(2) 0.063(3) Uani 1 1 d D . . . .
H14A H 0.5523 0.4386 0.3287 0.075 Uiso 1 1 calc R U . . .
C15A C 0.4533(5) 0.3714(4) 0.32708(19) 0.047(2) Uani 1 1 d D . . . .
C16A C 0.3843(5) 0.4244(5) 0.32755(19) 0.052(2) Uani 1 1 d D . . . .
H16A H 0.4037 0.4671 0.3372 0.063 Uiso 1 1 calc R U . . .
H16B H 0.3685 0.4367 0.3078 0.063 Uiso 1 1 calc R U . . .
C17A C 0.3301(5) 0.3966(4) 0.37339(15) 0.0417(19) Uani 1 1 d D . . . .
H17A H 0.3863 0.3758 0.3766 0.050 Uiso 1 1 calc R U . . .
C18A C 0.3268(8) 0.4681(5) 0.38820(18) 0.061(3) Uani 1 1 d D . . . .
H18A H 0.3799 0.4933 0.3857 0.074 Uiso 1 1 calc R U . . .
H18B H 0.2810 0.4966 0.3804 0.074 Uiso 1 1 calc R U . . .
C19A C 0.3115(8) 0.4509(6) 0.41982(18) 0.062(3) Uani 1 1 d D . . . .
H19A H 0.3627 0.4589 0.4311 0.074 Uiso 1 1 calc R U . . .
H19B H 0.2666 0.4804 0.4276 0.074 Uiso 1 1 calc R U . . .
C20A C 0.2864(7) 0.3739(5) 0.42090(15) 0.053(3) Uani 1 1 d D . . . .
H20A H 0.3326 0.3451 0.4282 0.063 Uiso 1 1 calc R U . . .
H20B H 0.2372 0.3672 0.4333 0.063 Uiso 1 1 calc R U . . .
C21A C 0.2663(5) 0.3550(4) 0.39019(14) 0.0386(18) Uani 1 1 d D . . . .
H21A H 0.2097 0.3733 0.3856 0.046 Uiso 1 1 calc R U . . .
C22A C 0.1965(5) 0.2460(5) 0.39431(15) 0.040(2) Uani 1 1 d D . . . .
H22A H 0.1896 0.2605 0.4144 0.048 Uiso 1 1 calc R U . . .
H22B H 0.2055 0.1952 0.3940 0.048 Uiso 1 1 calc R U . . .
C23A C 0.1197(4) 0.2633(5) 0.37806(15) 0.0383(17) Uani 1 1 d D . . . .
C24A C 0.0421(5) 0.2593(6) 0.39059(17) 0.046(2) Uani 1 1 d D . . . .
H24A H 0.0368 0.2455 0.4099 0.055 Uiso 1 1 calc R U . . .
C25A C -0.0271(5) 0.2752(7) 0.37490(19) 0.056(2) Uani 1 1 d D . . . .
H25A H -0.0808 0.2725 0.3832 0.067 Uiso 1 1 calc R U . . .
C26A C -0.0180(5) 0.2952(6) 0.34693(19) 0.055(3) Uani 1 1 d D . . . .
H26A H -0.0650 0.3082 0.3359 0.066 Uiso 1 1 calc R U . . .
C27A C 0.0613(5) 0.2960(5) 0.33505(18) 0.047(2) Uani 1 1 d D . . . .
C28A C 0.0744(6) 0.3116(7) 0.30373(18) 0.059(3) Uani 1 1 d D . . . .
H28A H 0.0601 0.2701 0.2923 0.071 Uiso 1 1 calc R U . . .
H28B H 0.0370 0.3498 0.2979 0.071 Uiso 1 1 calc R U . . .
C29A C 0.1772(6) 0.3345(7) 0.26758(18) 0.064(3) Uani 1 1 d D . . . .
H29A H 0.1718 0.2864 0.2597 0.077 Uiso 1 1 calc R U . . .
C30A C 0.1244(8) 0.3839(9) 0.2485(2) 0.084(4) Uani 1 1 d D . . . .
H30A H 0.0742 0.3600 0.2412 0.101 Uiso 1 1 calc R U . . .
H30B H 0.1071 0.4257 0.2592 0.101 Uiso 1 1 calc R U . . .
C31A C 0.1834(8) 0.4036(9) 0.2236(2) 0.086(5) Uani 1 1 d D . . . .
H31A H 0.1612 0.3857 0.2054 0.104 Uiso 1 1 calc R U . . .
H31B H 0.1884 0.4546 0.2222 0.104 Uiso 1 1 calc R U . . .
C32A C 0.2657(8) 0.3723(7) 0.22965(18) 0.075(4) Uani 1 1 d D . . . .
H32A H 0.3110 0.4044 0.2241 0.090 Uiso 1 1 calc R U . . .
H32B H 0.2726 0.3282 0.2191 0.090 Uiso 1 1 calc R U . . .
C33A C 0.2664(7) 0.3593(6) 0.26201(17) 0.060(3) Uani 1 1 d D . . . .
H33A H 0.2707 0.4061 0.2711 0.072 Uiso 1 1 calc R U . . .
C34A C 0.3579(6) 0.2567(6) 0.25926(18) 0.059(3) Uani 1 1 d D . . . .
H34A H 0.4130 0.2419 0.2664 0.071 Uiso 1 1 calc R U . . .
H34B H 0.3650 0.2711 0.2392 0.071 Uiso 1 1 calc R U . . .
C35A C 0.3004(7) 0.1962(6) 0.26024(18) 0.063(3) Uani 1 1 d D . . . .
C36A C 0.2960(8) 0.1507(6) 0.2374(2) 0.064(3) Uani 1 1 d D . . . .
H36A H 0.3270 0.1589 0.2205 0.077 Uiso 1 1 calc R U . . .
Eu1B Eu -0.02537(4) 0.5008(2) 0.49698(8) 0.0326(5) Uani 0.5 1 d D . P A -1
N1B N -0.1855(4) 0.4965(5) 0.49289(17) 0.046(3) Uiso 0.5 1 d D . P A -1
N2B N -0.1021(5) 0.3941(4) 0.52350(16) 0.031(3) Uiso 0.5 1 d D . P A -1
H2B H -0.0686 0.3821 0.5407 0.038 Uiso 0.5 1 calc R U P A -1
N3B N -0.0468(5) 0.3942(4) 0.46433(16) 0.028(2) Uiso 0.5 1 d D . P A -1
H3B H 0.0050 0.3660 0.4662 0.033 Uiso 0.5 1 calc R U P A -1
N4B N 0.0312(5) 0.5087(4) 0.44517(14) 0.026(2) Uiso 0.5 1 d D . P A -1
N5B N 0.1092(5) 0.5751(5) 0.48835(19) 0.036(6) Uiso 0.5 1 d D . P A -1
H5B H 0.1152 0.6098 0.5040 0.043 Uiso 0.5 1 calc R U P A -1
N6B N 0.1078(4) 0.4329(5) 0.51207(18) 0.030(5) Uiso 0.5 1 d D . P A -1
H6B H 0.1188 0.3965 0.4974 0.036 Uiso 0.5 1 calc R U P A -1
N7B N 0.0093(5) 0.4952(5) 0.55079(15) 0.059(5) Uiso 0.5 1 d D . P A -1
N8B N -0.0686(6) 0.6054(5) 0.52749(18) 0.053(4) Uiso 0.5 1 d D . P A -1
H8B H -0.0186 0.6362 0.5272 0.063 Uiso 0.5 1 calc R U P A -1
N9B N -0.0967(5) 0.6024(5) 0.46591(18) 0.044(3) Uiso 0.5 1 d D . P A -1
H9B H -0.0571 0.6156 0.4504 0.052 Uiso 0.5 1 calc R U P A -1
C1B C -0.3546(8) 0.4918(13) 0.4880(4) 0.082(8) Uiso 0.5 1 d D . P A -1
H1B H -0.4134 0.4907 0.4865 0.099 Uiso 0.5 1 calc R U P A -1
C2B C -0.3157(7) 0.4541(11) 0.5089(4) 0.063(6) Uiso 0.5 1 d D . P A -1
H2B1 H -0.3472 0.4261 0.5216 0.075 Uiso 0.5 1 calc R U P A -1
C3B C -0.2311(6) 0.4575(7) 0.5112(3) 0.043(4) Uiso 0.5 1 d D . P A -1
C4B C -0.1837(6) 0.4195(6) 0.5333(2) 0.039(3) Uiso 0.5 1 d D . P A -1
H4B1 H -0.1752 0.4505 0.5499 0.047 Uiso 0.5 1 calc R U P A -1
H4B2 H -0.2172 0.3794 0.5398 0.047 Uiso 0.5 1 calc R U P A -1
C5B C -0.1051(6) 0.3321(4) 0.50526(19) 0.025(3) Uiso 0.5 1 d D . P A -1
H5B1 H -0.0496 0.3091 0.5072 0.030 Uiso 0.5 1 calc R U P A -1
C6B C -0.1692(9) 0.2760(7) 0.5100(3) 0.051(4) Uiso 0.5 1 d D . P A -1
H6B1 H -0.1547 0.2472 0.5267 0.061 Uiso 0.5 1 calc R U P A -1
H6B2 H -0.2250 0.2963 0.5129 0.061 Uiso 0.5 1 calc R U P A -1
C7B C -0.1670(10) 0.2337(6) 0.4832(3) 0.047(4) Uiso 0.5 1 d D . P A -1
H7B1 H -0.2242 0.2229 0.4768 0.057 Uiso 0.5 1 calc R U P A -1
H7B2 H -0.1373 0.1895 0.4866 0.057 Uiso 0.5 1 calc R U P A -1
C8B C -0.1207(9) 0.2770(6) 0.4597(2) 0.046(4) Uiso 0.5 1 d D . P A -1
H8B1 H -0.0649 0.2579 0.4557 0.055 Uiso 0.5 1 calc R U P A -1
H8B2 H -0.1532 0.2791 0.4419 0.055 Uiso 0.5 1 calc R U P A -1
C9B C -0.1153(6) 0.3486(5) 0.47417(19) 0.026(3) Uiso 0.5 1 d D . P A -1
H9B1 H -0.1693 0.3734 0.4714 0.032 Uiso 0.5 1 calc R U P A -1
C10B C -0.0537(7) 0.4106(6) 0.43415(18) 0.030(3) Uiso 0.5 1 d D . P A -1
H10C H -0.1105 0.4277 0.4301 0.036 Uiso 0.5 1 calc R U P A -1
H10D H -0.0446 0.3679 0.4229 0.036 Uiso 0.5 1 calc R U P A -1
C11B C 0.0072(8) 0.4636(5) 0.42545(17) 0.029(3) Uiso 0.5 1 d D . P A -1
C12B C 0.0369(9) 0.4679(7) 0.39695(19) 0.034(3) Uiso 0.5 1 d D . P A -1
H12B H 0.0207 0.4347 0.3831 0.041 Uiso 0.5 1 calc R U P A -1
C13B C 0.0881(11) 0.5198(8) 0.3902(2) 0.042(4) Uiso 0.5 1 d D . P A -1
H13B H 0.1066 0.5245 0.3711 0.050 Uiso 0.5 1 calc R U P A -1
C14B C 0.1145(11) 0.5662(8) 0.4102(2) 0.037(3) Uiso 0.5 1 d D . P A -1
H14B H 0.1528 0.6018 0.4053 0.045 Uiso 0.5 1 calc R U P A -1
C15B C 0.0840(8) 0.5602(6) 0.43797(19) 0.025(3) Uiso 0.5 1 d D . P A -1
C16B C 0.1077(7) 0.6112(5) 0.4610(2) 0.029(4) Uiso 0.5 1 d D . P A -1
H16C H 0.1631 0.6311 0.4569 0.035 Uiso 0.5 1 calc R U P A -1
H16D H 0.0669 0.6496 0.4616 0.035 Uiso 0.5 1 calc R U P A -1
C17B C 0.1820(5) 0.5283(6) 0.4883(2) 0.019(4) Uiso 0.5 1 d D . P A -1
H17B H 0.1815 0.5006 0.4703 0.023 Uiso 0.5 1 calc R U P A -1
C18B C 0.2679(6) 0.5633(8) 0.4915(4) 0.040(6) Uiso 0.5 1 d D . P A -1
H18C H 0.2878 0.5811 0.4729 0.048 Uiso 0.5 1 calc R U P A -1
H18D H 0.2654 0.6021 0.5052 0.048 Uiso 0.5 1 calc R U P A -1
C19B C 0.3247(5) 0.5048(9) 0.5025(5) 0.045(4) Uiso 0.5 1 d D . P A -1
H19C H 0.3624 0.4886 0.4872 0.054 Uiso 0.5 1 calc R U P A -1
H19D H 0.3588 0.5215 0.5187 0.054 Uiso 0.5 1 calc R U P A -1
C20B C 0.2667(6) 0.4458(8) 0.5121(4) 0.039(6) Uiso 0.5 1 d D . P A -1
H20C H 0.2677 0.4071 0.4983 0.046 Uiso 0.5 1 calc R U P A -1
H20D H 0.2835 0.4279 0.5311 0.046 Uiso 0.5 1 calc R U P A -1
C21B C 0.1807(5) 0.4786(6) 0.5135(3) 0.050(9) Uiso 0.5 1 d D . P A -1
H21B H 0.1770 0.5066 0.5314 0.060 Uiso 0.5 1 calc R U P A -1
C22B C 0.0985(7) 0.3981(6) 0.5400(2) 0.059(8) Uiso 0.5 1 d D . P A -1
H22C H 0.1533 0.3813 0.5466 0.071 Uiso 0.5 1 calc R U P A -1
H22D H 0.0611 0.3576 0.5380 0.071 Uiso 0.5 1 calc R U P A -1
C23B C 0.0634(9) 0.4477(8) 0.5611(2) 0.065(7) Uiso 0.5 1 d D . P A -1
C24B C 0.0902(18) 0.4477(13) 0.5891(3) 0.092(10) Uiso 0.5 1 d D . P A -1
H24B H 0.1290 0.4140 0.5955 0.111 Uiso 0.5 1 calc R U P A -1
C25B C 0.0603(17) 0.4967(13) 0.6076(3) 0.090(8) Uiso 0.5 1 d D . P A -1
H25B H 0.0765 0.4963 0.6270 0.108 Uiso 0.5 1 calc R U P A -1
C26B C 0.0065(14) 0.5466(10) 0.5976(3) 0.074(7) Uiso 0.5 1 d D . P A -1
H26B H -0.0110 0.5836 0.6095 0.089 Uiso 0.5 1 calc R U P A -1
C27B C -0.0216(11) 0.5419(7) 0.5696(2) 0.070(6) Uiso 0.5 1 d D . P A -1
C28B C -0.0839(9) 0.5934(7) 0.5578(2) 0.075(7) Uiso 0.5 1 d D . P A -1
H28C H -0.1410 0.5753 0.5604 0.091 Uiso 0.5 1 calc R U P A -1
H28D H -0.0794 0.6378 0.5683 0.091 Uiso 0.5 1 calc R U P A -1
C29B C -0.1333(8) 0.6474(7) 0.5146(2) 0.061(6) Uiso 0.5 1 d D . P A -1
H29B H -0.1859 0.6197 0.5147 0.074 Uiso 0.5 1 calc R U P A -1
C30B C -0.1532(14) 0.7206(8) 0.5271(3) 0.106(10) Uiso 0.5 1 d D . P A -1
H30C H -0.1955 0.7173 0.5424 0.127 Uiso 0.5 1 calc R U P A -1
H30D H -0.1024 0.7424 0.5350 0.127 Uiso 0.5 1 calc R U P A -1
C31B C -0.1867(16) 0.7624(9) 0.5014(4) 0.107(10) Uiso 0.5 1 d D . P A -1
H31C H -0.2457 0.7747 0.5045 0.128 Uiso 0.5 1 calc R U P A -1
H31D H -0.1544 0.8057 0.4990 0.128 Uiso 0.5 1 calc R U P A -1
C32B C -0.1783(13) 0.7182(9) 0.4757(3) 0.125(13) Uiso 0.5 1 d D . P A -1
H32C H -0.1604 0.7462 0.4591 0.150 Uiso 0.5 1 calc R U P A -1
H32D H -0.2317 0.6954 0.4711 0.150 Uiso 0.5 1 calc R U P A -1
C33B C -0.1116(8) 0.6641(6) 0.4835(3) 0.055(5) Uiso 0.5 1 d D . P A -1
H33B H -0.0577 0.6898 0.4841 0.066 Uiso 0.5 1 calc R U P A -1
C34B C -0.1712(7) 0.5734(6) 0.4525(2) 0.054(5) Uiso 0.5 1 d D . P A -1
H34C H -0.1542 0.5433 0.4365 0.065 Uiso 0.5 1 calc R U P A -1
H34D H -0.2049 0.6119 0.4446 0.065 Uiso 0.5 1 calc R U P A -1
C35B C -0.2237(6) 0.5323(8) 0.4725(3) 0.057(5) Uiso 0.5 1 d D . P A -1
C36B C -0.3094(7) 0.5308(12) 0.4693(4) 0.078(7) Uiso 0.5 1 d D . P A -1
H36B H -0.3359 0.5562 0.4546 0.093 Uiso 0.5 1 calc R U P A -1
N1 N -0.0487(5) 0.2893(4) 0.59086(15) 0.060(2) Uani 1 1 d D . . . .
O1 O -0.0046(6) 0.2896(5) 0.56965(16) 0.087(3) Uani 1 1 d D . . . .
O2 O -0.1042(6) 0.3333(4) 0.59353(18) 0.082(3) Uani 1 1 d D . . . .
O3 O -0.0402(5) 0.2446(4) 0.60959(14) 0.071(2) Uani 1 1 d D . . . .
N2 N 0.1144(9) 0.2652(5) 0.4741(2) 0.046(3) Uiso 0.62(2) 1 d D . P B 1
O4 O 0.1103(9) 0.3211(5) 0.4618(3) 0.053(3) Uiso 0.62(2) 1 d D . P B 1
O5 O 0.1157(9) 0.2638(6) 0.5004(2) 0.072(5) Uiso 0.62(2) 1 d D . P B 1
O6 O 0.1233(10) 0.2105(5) 0.4607(2) 0.048(4) Uiso 0.62(2) 1 d D . P B 1
N20 N 0.0952(11) 0.2801(7) 0.4676(3) 0.030(4) Uiso 0.38(2) 1 d D . P B 2
O40 O 0.1087(17) 0.3324(8) 0.4536(4) 0.066(7) Uiso 0.38(2) 1 d D . P B 2
O50 O 0.0611(16) 0.2853(11) 0.4912(4) 0.085(10) Uiso 0.38(2) 1 d D . P B 2
O60 O 0.1093(17) 0.2216(8) 0.4578(4) 0.060(7) Uiso 0.38(2) 1 d D . P B 2
N3 N 0.1492(10) 0.5189(7) 0.3211(4) 0.062(6) Uiso 0.50(3) 1 d D . P C 1
O7 O 0.2189(11) 0.5011(10) 0.3136(4) 0.076(6) Uiso 0.50(3) 1 d D . P C 1
O8 O 0.1367(11) 0.5805(7) 0.3272(5) 0.070(6) Uiso 0.50(3) 1 d D . P C 1
O9 O 0.0978(15) 0.4745(8) 0.3287(6) 0.120(10) Uiso 0.50(3) 1 d D . P C 1
N30 N 0.1231(12) 0.5013(9) 0.3139(6) 0.077(6) Uiso 0.50(3) 1 d D . P C 2
O70 O 0.1936(12) 0.4781(11) 0.3118(5) 0.082(7) Uiso 0.50(3) 1 d D . P C 2
O80 O 0.1126(13) 0.5645(9) 0.3164(6) 0.088(7) Uiso 0.50(3) 1 d D . P C 2
O90 O 0.0619(14) 0.4623(11) 0.3137(9) 0.165(15) Uiso 0.50(3) 1 d D . P C 2
N4 N 0.0641(9) 0.0496(7) 0.3848(3) 0.064(5) Uiso 0.543(11) 1 d D . P D 1
O10 O 0.1176(8) 0.0869(7) 0.3952(3) 0.063(4) Uiso 0.543(11) 1 d D . P D 1
O11 O 0.0381(11) 0.0621(10) 0.3605(3) 0.088(6) Uiso 0.543(11) 1 d D . P D 1
O12 O 0.0411(10) -0.0040(7) 0.3970(3) 0.090(5) Uiso 0.543(11) 1 d D . P D 1
N40 N 0.0305(11) 0.0916(8) 0.3633(3) 0.054(5) Uiso 0.457(11) 1 d D . P D 2
O100 O 0.0855(10) 0.0966(9) 0.3812(3) 0.070(5) Uiso 0.457(11) 1 d D . P D 2
O110 O 0.0186(13) 0.1398(9) 0.3464(4) 0.096(7) Uiso 0.457(11) 1 d D . P D 2
O120 O -0.0108(15) 0.0377(9) 0.3610(5) 0.123(10) Uiso 0.457(11) 1 d D . P D 2
N5 N 0.4968(15) 0.4207(6) 0.2484(8) 0.058(4) Uiso 0.25 1 d D . P E -1
O13 O 0.506(3) 0.3579(7) 0.246(2) 0.08(2) Uiso 0.25 1 d D . P E -1
O14 O 0.4324(8) 0.4434(8) 0.2594(3) 0.049(4) Uiso 0.5 1 d D . P E -1
N50 N 0.4968(15) 0.4207(6) 0.2484(8) 0.058(4) Uiso 0.25 1 d D . P F -2
O130 O 0.505(3) 0.3620(10) 0.2580(12) 0.064(18) Uiso 0.25 1 d D . P F -2
O140 O 0.4531(12) 0.4633(9) 0.2612(4) 0.077(6) Uiso 0.5 1 d D . P F -2
N1S N -0.1548(9) 0.1414(8) 0.4177(3) 0.087(5) Uani 0.870(19) 1 d D . P . .
C1S C -0.0981(8) 0.1229(8) 0.4288(3) 0.068(4) Uani 0.870(19) 1 d D . P . .
C2S C -0.0280(8) 0.0976(7) 0.4439(3) 0.071(4) Uani 0.870(19) 1 d D . P . .
H2S1 H 0.0190 0.0925 0.4308 0.107 Uiso 0.870(19) 1 calc R U P . .
H2S2 H -0.0413 0.0524 0.4523 0.107 Uiso 0.870(19) 1 calc R U P . .
H2S3 H -0.0133 0.1303 0.4590 0.107 Uiso 0.870(19) 1 calc R U P . .
N2S N -0.2129(12) 0.2449(8) 0.3251(4) 0.103(7) Uiso 0.73(2) 1 d D . P . .
C3S C -0.1897(12) 0.1928(9) 0.3311(4) 0.088(6) Uiso 0.73(2) 1 d D . P . .
C4S C -0.1501(18) 0.1280(11) 0.3361(6) 0.143(12) Uiso 0.73(2) 1 d D . P . .
H4S1 H -0.1913 0.0943 0.3428 0.215 Uiso 0.73(2) 1 calc R U P . .
H4S2 H -0.1068 0.1338 0.3505 0.215 Uiso 0.73(2) 1 calc R U P . .
H4S3 H -0.1251 0.1114 0.3183 0.215 Uiso 0.73(2) 1 calc R U P . .
N3S N 0.464(2) 0.625(2) 0.5182(7) 0.111(13) Uiso 0.405(11) 1 d D . P G 1
C5S C 0.516(2) 0.634(2) 0.5336(6) 0.081(13) Uiso 0.405(11) 1 d D . P G 1
C6S C 0.571(2) 0.642(3) 0.5568(8) 0.119(16) Uiso 0.405(11) 1 d D . P G 1
H6S1 H 0.6233 0.6175 0.5526 0.178 Uiso 0.405(11) 1 calc R U P G 1
H6S2 H 0.5463 0.6229 0.5741 0.178 Uiso 0.405(11) 1 calc R U P G 1
H6S3 H 0.5832 0.6915 0.5596 0.178 Uiso 0.405(11) 1 calc R U P G 1
N3X N 0.4792(16) 0.6008(15) 0.5308(7) 0.087(9) Uiso 0.405(11) 1 d D . P G 2
C5X C 0.5374(18) 0.631(2) 0.5286(7) 0.078(12) Uiso 0.405(11) 1 d D . P G 2
C6X C 0.6160(16) 0.6646(16) 0.5299(7) 0.075(9) Uiso 0.405(11) 1 d D . P G 2
H6X1 H 0.6080 0.7139 0.5342 0.113 Uiso 0.405(11) 1 calc R U P G 2
H6X2 H 0.6443 0.6597 0.5115 0.113 Uiso 0.405(11) 1 calc R U P G 2
H6X3 H 0.6498 0.6433 0.5449 0.113 Uiso 0.405(11) 1 calc R U P G 2
N4S N 0.214(2) -0.059(2) 0.4222(9) 0.068(12) Uiso 0.228(6) 1 d D . P D 2
C7S C 0.153(2) -0.074(3) 0.4135(13) 0.09(2) Uiso 0.228(6) 1 d D . P D 2
C8S C 0.073(3) -0.084(5) 0.4012(15) 0.08(3) Uiso 0.228(6) 1 d D . P D 2
H8S1 H 0.0764 -0.0758 0.3806 0.117 Uiso 0.228(6) 1 calc R U P D 2
H8S2 H 0.0341 -0.0506 0.4097 0.117 Uiso 0.228(6) 1 calc R U P D 2
H8S3 H 0.0538 -0.1311 0.4048 0.117 Uiso 0.228(6) 1 calc R U P D 2
N4X N 0.207(2) -0.025(2) 0.4226(8) 0.055(10) Uiso 0.228(6) 1 d D . P D 3
C7X C 0.149(2) -0.047(2) 0.4142(9) 0.051(10) Uiso 0.228(6) 1 d D . P D 3
C8X C 0.073(3) -0.068(5) 0.4011(17) 0.11(4) Uiso 0.228(6) 1 d D . P D 3
H8X1 H 0.0322 -0.0796 0.4158 0.158 Uiso 0.228(6) 1 calc R U P D 3
H8X2 H 0.0834 -0.1096 0.3894 0.158 Uiso 0.228(6) 1 calc R U P D 3
H8X3 H 0.0521 -0.0308 0.3891 0.158 Uiso 0.228(6) 1 calc R U P D 3
N5S N 0.1781(18) -0.2574(13) 0.3951(6) 0.046(7) Uiso 0.25 1 d D . P . .
C9S C 0.217(2) -0.2100(14) 0.3948(8) 0.058(10) Uiso 0.25 1 d D . P . .
C10S C 0.260(3) -0.1461(16) 0.3971(10) 0.064(11) Uiso 0.25 1 d D . P . .
H10E H 0.3183 -0.1525 0.3912 0.096 Uiso 0.25 1 calc R U P . .
H10F H 0.2589 -0.1301 0.4169 0.096 Uiso 0.25 1 calc R U P . .
H10G H 0.2339 -0.1114 0.3849 0.096 Uiso 0.25 1 calc R U P . .
N6S N 0.513(4) 0.655(3) 0.2328(7) 0.042(13) Uiso 0.125 1 d D . P H -1
C11S C 0.491(4) 0.669(3) 0.2545(7) 0.040(15) Uiso 0.125 1 d D . P H -1
C12S C 0.453(4) 0.678(4) 0.2815(9) 0.054(19) Uiso 0.125 1 d D . P H -1
H12C H 0.4130 0.7162 0.2807 0.080 Uiso 0.125 1 calc R U P H -1
H12D H 0.4954 0.6879 0.2959 0.080 Uiso 0.125 1 calc R U P H -1
H12E H 0.4237 0.6349 0.2867 0.080 Uiso 0.125 1 calc R U P H -1
N6X N 0.465(3) 0.696(4) 0.2642(10) 0.064(19) Uiso 0.125 1 d D . P I -2
C11X C 0.515(2) 0.700(2) 0.2479(7) 0.011(8) Uiso 0.125 1 d D . P I -2
C12X C 0.568(4) 0.708(8) 0.2240(11) 0.12(5) Uiso 0.125 1 d D . P I -2
H12F H 0.5602 0.7544 0.2156 0.173 Uiso 0.125 1 calc R U P I -2
H12G H 0.5554 0.6727 0.2098 0.173 Uiso 0.125 1 calc R U P I -2
H12H H 0.6264 0.7034 0.2301 0.173 Uiso 0.125 1 calc R U P I -2
O1W O 0.0000 0.6480(13) 0.2500 0.066(6) Uiso 0.5 2 d S . P J 1
O10W O 0.0000 0.5964(13) 0.2500 0.068(6) Uiso 0.5 2 d S . P K 2
O2W O 0.457(3) 0.603(2) 0.2848(8) 0.084(11) Uiso 0.25 1 d . . P L 3

loop_
_atom_site_aniso_label
_atom_site_aniso_U_11
_atom_site_aniso_U_22
_atom_site_aniso_U_33
_atom_site_aniso_U_23
_atom_site_aniso_U_13
_atom_site_aniso_U_12
Eu1A 0.02659(16) 0.0633(3) 0.02373(14) 0.00076(17) 0.00022(15) 0.0030(2)
N1A 0.042(4) 0.088(6) 0.025(3) -0.005(3) -0.005(3) 0.001(4)
N2A 0.027(3) 0.076(5) 0.033(3) -0.005(3) -0.005(3) -0.007(3)
N3A 0.039(4) 0.051(4) 0.048(4) -0.007(3) -0.005(3) 0.002(3)
N4A 0.030(3) 0.068(5) 0.029(3) -0.002(3) 0.006(3) 0.001(3)
N5A 0.041(4) 0.066(5) 0.024(3) 0.005(3) 0.007(3) 0.011(4)
N6A 0.023(3) 0.063(4) 0.025(2) 0.003(3) -0.001(2) -0.001(3)
N7A 0.022(3) 0.075(5) 0.029(3) 0.003(3) 0.000(2) 0.002(3)
N8A 0.037(4) 0.091(6) 0.026(3) 0.010(4) -0.004(3) 0.006(4)
N9A 0.038(4) 0.083(6) 0.029(3) -0.003(4) 0.008(3) 0.007(4)
C1A 0.097(11) 0.109(11) 0.041(6) -0.022(6) -0.014(6) 0.012(9)
C2A 0.081(9) 0.084(8) 0.051(6) -0.013(6) -0.025(6) 0.005(7)
C3A 0.051(6) 0.078(7) 0.039(5) -0.007(4) -0.017(4) 0.008(5)
C4A 0.052(6) 0.073(7) 0.047(5) -0.004(5) -0.023(5) -0.008(5)
C5A 0.040(5) 0.067(6) 0.029(4) -0.005(3) -0.006(3) -0.006(4)
C6A 0.072(8) 0.080(8) 0.038(5) -0.001(4) 0.000(4) -0.012(6)
C7A 0.089(9) 0.056(7) 0.053(6) -0.003(5) -0.008(6) -0.001(6)
C8A 0.062(7) 0.061(6) 0.051(5) 0.000(5) -0.007(5) 0.008(5)
C9A 0.046(5) 0.064(6) 0.043(5) -0.004(4) 0.001(4) 0.003(5)
C10A 0.029(4) 0.071(6) 0.056(5) -0.001(5) 0.008(4) 0.005(4)
C11A 0.021(3) 0.074(6) 0.046(4) -0.001(4) 0.005(3) 0.003(3)
C12A 0.025(4) 0.084(7) 0.046(4) -0.007(6) 0.011(4) 0.000(5)
C13A 0.038(5) 0.097(9) 0.060(6) -0.010(6) 0.021(5) -0.016(6)
C14A 0.060(6) 0.069(6) 0.060(6) -0.004(5) 0.031(6) -0.022(6)
C15A 0.052(5) 0.059(5) 0.031(4) 0.001(4) 0.013(4) -0.006(4)
C16A 0.067(6) 0.055(5) 0.035(4) 0.006(4) 0.015(5) -0.001(5)
C17A 0.033(4) 0.059(5) 0.033(4) 0.000(4) 0.001(3) 0.004(4)
C18A 0.084(8) 0.066(6) 0.034(4) -0.011(4) 0.012(5) -0.011(6)
C19A 0.082(8) 0.071(7) 0.033(4) -0.013(4) 0.006(5) -0.005(6)
C20A 0.050(6) 0.085(7) 0.023(3) -0.006(4) 0.005(4) -0.021(5)
C21A 0.026(4) 0.065(5) 0.025(3) -0.003(3) -0.001(3) -0.001(4)
C22A 0.032(4) 0.066(6) 0.021(3) 0.003(3) 0.001(3) -0.004(4)
C23A 0.022(3) 0.064(5) 0.028(3) -0.003(4) 0.003(3) -0.006(4)
C24A 0.025(4) 0.078(6) 0.035(4) -0.004(4) 0.006(3) -0.010(4)
C25A 0.019(3) 0.095(7) 0.055(5) -0.015(5) 0.002(3) -0.008(5)
C26A 0.021(4) 0.099(8) 0.045(5) -0.008(5) -0.006(3) 0.001(5)
C27A 0.032(4) 0.070(6) 0.041(4) 0.001(4) -0.004(3) 0.002(4)
C28A 0.030(4) 0.110(9) 0.037(4) 0.007(5) -0.007(4) 0.006(5)
C29A 0.044(6) 0.120(11) 0.030(4) 0.015(5) -0.009(4) -0.001(6)
C30A 0.068(8) 0.143(13) 0.042(6) 0.030(7) -0.010(5) 0.017(9)
C31A 0.084(9) 0.140(13) 0.035(5) 0.031(7) -0.004(6) -0.001(9)
C32A 0.080(8) 0.123(11) 0.021(4) 0.018(5) 0.001(5) -0.008(8)
C33A 0.058(7) 0.097(8) 0.025(4) 0.010(4) 0.004(4) 0.008(6)
C34A 0.053(6) 0.094(9) 0.031(4) -0.008(4) 0.015(4) 0.008(6)
C35A 0.074(8) 0.088(8) 0.028(4) -0.008(4) -0.010(4) 0.014(6)
C36A 0.076(9) 0.086(8) 0.031(4) -0.008(5) -0.004(4) 0.008(7)
Eu1B 0.0307(3) 0.0261(3) 0.0409(14) 0.0048(8) 0.0014(5) -0.0019(8)
N1 0.055(5) 0.071(6) 0.053(5) -0.004(4) 0.021(4) -0.023(5)
O1 0.090(7) 0.100(7) 0.072(5) 0.015(5) 0.047(5) -0.009(5)
O2 0.091(7) 0.083(6) 0.071(6) 0.000(5) 0.029(5) 0.003(6)
O3 0.049(4) 0.115(7) 0.050(4) 0.021(4) 0.016(3) 0.002(4)
N1S 0.121(13) 0.089(10) 0.050(7) 0.001(6) 0.006(7) -0.013(9)
C1S 0.063(9) 0.063(8) 0.077(10) 0.017(7) 0.001(7) -0.008(7)
C2S 0.045(7) 0.074(9) 0.093(10) 0.018(7) 0.003(7) -0.020(7)

loop_
_atom_type_symbol
_atom_type_description
_atom_type_scat_dispersion_real
_atom_type_scat_dispersion_imag
_atom_type_scat_source
C C 0.0033 0.0016 'International Tables Vol C Tables 4.2.6.8 and 6.1.1.4'
H H 0.0000 0.0000 'International Tables Vol C Tables 4.2.6.8 and 6.1.1.4'
N N 0.0061 0.0033 'International Tables Vol C Tables 4.2.6.8 and 6.1.1.4'
O O 0.0106 0.0060 'International Tables Vol C Tables 4.2.6.8 and 6.1.1.4'
Eu Eu -0.1578 3.6682 'International Tables Vol C Tables 4.2.6.8 and 6.1.1.4'

loop_
_geom_angle_atom_site_label_1
_geom_angle_atom_site_label_2
_geom_angle_atom_site_label_3
_geom_angle
N8A Eu1A N3A 156.7(2)
N8A Eu1A N1A 78.3(2)
N3A Eu1A N1A 78.4(2)
N8A Eu1A N7A 62.8(2)
N3A Eu1A N7A 124.6(2)
N1A Eu1A N7A 106.6(2)
N8A Eu1A N4A 125.3(2)
N3A Eu1A N4A 62.5(2)
N1A Eu1A N4A 106.1(2)
N7A Eu1A N4A 147.3(2)
N8A Eu1A N6A 117.2(2)
N3A Eu1A N6A 82.8(2)
N1A Eu1A N6A 145.4(2)
N7A Eu1A N6A 62.08(19)
N4A Eu1A N6A 90.13(19)
N8A Eu1A N5A 83.3(2)
N3A Eu1A N5A 117.0(2)
N1A Eu1A N5A 145.6(2)
N7A Eu1A N5A 89.9(2)
N4A Eu1A N5A 62.5(2)
N6A Eu1A N5A 68.98(19)
N8A Eu1A N9A 67.5(2)
N3A Eu1A N9A 102.1(2)
N1A Eu1A N9A 63.9(2)
N7A Eu1A N9A 130.2(2)
N4A Eu1A N9A 66.7(2)
N6A Eu1A N9A 149.5(2)
N5A Eu1A N9A 82.3(2)
N8A Eu1A N2A 102.1(2)
N3A Eu1A N2A 66.8(2)
N1A Eu1A N2A 63.7(2)
N7A Eu1A N2A 67.3(2)
N4A Eu1A N2A 129.3(2)
N6A Eu1A N2A 82.3(2)
N5A Eu1A N2A 149.62(19)
N9A Eu1A N2A 127.6(2)
C35A N1A C3A 119.2(8)
C35A N1A Eu1A 119.7(6)
C3A N1A Eu1A 120.9(5)
C5A N2A C4A 115.3(7)
C5A N2A Eu1A 111.5(4)
C4A N2A Eu1A 107.5(5)
C5A N2A H2A 107.4
C4A N2A H2A 107.4
Eu1A N2A H2A 107.4
C10A N3A C9A 112.5(6)
C10A N3A Eu1A 114.6(5)
C9A N3A Eu1A 113.7(5)
C10A N3A H3A 105.0
C9A N3A H3A 105.0
Eu1A N3A H3A 105.0
C11A N4A C15A 119.2(7)
C11A N4A Eu1A 120.7(5)
C15A N4A Eu1A 120.0(5)
C16A N5A C17A 108.6(7)
C16A N5A Eu1A 113.0(5)
C17A N5A Eu1A 109.3(5)
C16A N5A H5A 108.6
C17A N5A H5A 108.6
Eu1A N5A H5A 108.6
C21A N6A C22A 108.2(6)
C21A N6A Eu1A 110.4(4)
C22A N6A Eu1A 112.2(4)
C21A N6A H6A 108.7
C22A N6A H6A 108.7
Eu1A N6A H6A 108.7
C23A N7A C27A 117.5(6)
C23A N7A Eu1A 120.3(5)
C27A N7A Eu1A 121.5(5)
C29A N8A C28A 111.5(7)
C29A N8A Eu1A 113.7(6)
C28A N8A Eu1A 117.4(6)
C29A N8A H8A 104.2
C28A N8A H8A 104.2
Eu1A N8A H8A 104.2
C34A N9A C33A 115.1(7)
C34A N9A Eu1A 108.0(5)
C33A N9A Eu1A 110.6(5)
C34A N9A H9A 107.6
C33A N9A H9A 107.6
Eu1A N9A H9A 107.6
C36A C1A C2A 120.4(11)
C36A C1A H1A 119.8
C2A C1A H1A 119.8
C3A C2A C1A 119.1(12)
C3A C2A H2A1 120.5
C1A C2A H2A1 120.5
N1A C3A C2A 121.1(9)
N1A C3A C4A 115.7(8)
C2A C3A C4A 123.2(10)
N2A C4A C3A 113.2(7)
N2A C4A H4A1 108.9
C3A C4A H4A1 108.9
N2A C4A H4A2 108.9
C3A C4A H4A2 108.9
H4A1 C4A H4A2 107.7
N2A C5A C9A 113.5(6)
N2A C5A C6A 121.9(7)
C9A C5A C6A 102.4(7)
N2A C5A H5A1 106.0
C9A C5A H5A1 106.0
C6A C5A H5A1 106.0
C7A C6A C5A 103.8(8)
C7A C6A H6A1 111.0
C5A C6A H6A1 111.0
C7A C6A H6A2 111.0
C5A C6A H6A2 111.0
H6A1 C6A H6A2 109.0
C6A C7A C8A 107.9(8)
C6A C7A H7A1 110.1
C8A C7A H7A1 110.1
C6A C7A H7A2 110.1
C8A C7A H7A2 110.1
H7A1 C7A H7A2 108.4
C9A C8A C7A 101.7(7)
C9A C8A H8A1 111.4
C7A C8A H8A1 111.4
C9A C8A H8A2 111.4
C7A C8A H8A2 111.4
H8A1 C8A H8A2 109.3
N3A C9A C5A 110.7(7)
N3A C9A C8A 116.0(7)
C5A C9A C8A 104.3(7)
N3A C9A H9A1 108.5
C5A C9A H9A1 108.5
C8A C9A H9A1 108.5
N3A C10A C11A 111.5(7)
N3A C10A H10A 109.3
C11A C10A H10A 109.3
N3A C10A H10B 109.3
C11A C10A H10B 109.3
H10A C10A H10B 108.0
N4A C11A C12A 121.4(8)
N4A C11A C10A 117.1(6)
C12A C11A C10A 121.4(7)
C13A C12A C11A 118.3(8)
C13A C12A H12A 120.8
C11A C12A H12A 120.8
C12A C13A C14A 121.3(8)
C12A C13A H13A 119.4
C14A C13A H13A 119.4
C13A C14A C15A 118.7(9)
C13A C14A H14A 120.6
C15A C14A H14A 120.6
N4A C15A C14A 120.9(8)
N4A C15A C16A 117.3(7)
C14A C15A C16A 121.7(8)
N5A C16A C15A 109.8(7)
N5A C16A H16A 109.7
C15A C16A H16A 109.7
N5A C16A H16B 109.7
C15A C16A H16B 109.7
H16A C16A H16B 108.2
N5A C17A C21A 112.0(6)
N5A C17A C18A 116.1(7)
C21A C17A C18A 102.3(6)
N5A C17A H17A 108.7
C21A C17A H17A 108.7
C18A C17A H17A 108.7
C19A C18A C17A 104.4(7)
C19A C18A H18A 110.9
C17A C18A H18A 110.9
C19A C18A H18B 110.9
C17A C18A H18B 110.9
H18A C18A H18B 108.9
C20A C19A C18A 106.3(6)
C20A C19A H19A 110.5
C18A C19A H19A 110.5
C20A C19A H19B 110.5
C18A C19A H19B 110.5
H19A C19A H19B 108.7
C21A C20A C19A 104.8(7)
C21A C20A H20A 110.8
C19A C20A H20A 110.8
C21A C20A H20B 110.8
C19A C20A H20B 110.8
H20A C20A H20B 108.9
N6A C21A C20A 118.2(7)
N6A C21A C17A 110.2(6)
C20A C21A C17A 102.8(7)
N6A C21A H21A 108.4
C20A C21A H21A 108.4
C17A C21A H21A 108.4
N6A C22A C23A 110.7(6)
N6A C22A H22A 109.5
C23A C22A H22A 109.5
N6A C22A H22B 109.5
C23A C22A H22B 109.5
H22A C22A H22B 108.1
N7A C23A C24A 122.4(7)
N7A C23A C22A 116.4(6)
C24A C23A C22A 121.2(7)
C25A C24A C23A 119.5(8)
C25A C24A H24A 120.2
C23A C24A H24A 120.2
C24A C25A C26A 119.3(8)
C24A C25A H25A 120.4
C26A C25A H25A 120.4
C25A C26A C27A 118.9(8)
C25A C26A H26A 120.6
C27A C26A H26A 120.6
N7A C27A C26A 122.3(8)
N7A C27A C28A 116.4(7)
C26A C27A C28A 121.3(8)
N8A C28A C27A 111.3(7)
N8A C28A H28A 109.4
C27A C28A H28A 109.4
N8A C28A H28B 109.4
C27A C28A H28B 109.4
H28A C28A H28B 108.0
N8A C29A C33A 110.6(7)
N8A C29A C30A 119.4(9)
C33A C29A C30A 102.7(9)
N8A C29A H29A 107.9
C33A C29A H29A 107.9
C30A C29A H29A 107.9
C31A C30A C29A 104.4(10)
C31A C30A H30A 110.9
C29A C30A H30A 110.9
C31A C30A H30B 110.9
C29A C30A H30B 110.9
H30A C30A H30B 108.9
C32A C31A C30A 107.7(9)
C32A C31A H31A 110.2
C30A C31A H31A 110.2
C32A C31A H31B 110.2
C30A C31A H31B 110.2
H31A C31A H31B 108.5
C31A C32A C33A 105.1(9)
C31A C32A H32A 110.7
C33A C32A H32A 110.7
C31A C32A H32B 110.7
C33A C32A H32B 110.7
H32A C32A H32B 108.8
N9A C33A C29A 113.5(8)
N9A C33A C32A 122.2(9)
C29A C33A C32A 102.2(8)
N9A C33A H33A 105.9
C29A C33A H33A 105.9
C32A C33A H33A 105.9
N9A C34A C35A 114.0(7)
N9A C34A H34A 108.7
C35A C34A H34A 108.7
N9A C34A H34B 108.7
C35A C34A H34B 108.7
H34A C34A H34B 107.6
N1A C35A C36A 121.8(10)
N1A C35A C34A 118.0(8)
C36A C35A C34A 120.2(9)
C1A C36A C35A 118.3(10)
C1A C36A H36A 120.9
C35A C36A H36A 120.9
N8B Eu1B N1B 78.3(3)
N8B Eu1B N3B 156.6(3)
N1B Eu1B N3B 78.3(2)
N8B Eu1B N7B 63.1(2)
N1B Eu1B N7B 106.6(2)
N3B Eu1B N7B 125.0(2)
N8B Eu1B N4B 124.8(3)
N1B Eu1B N4B 106.3(2)
N3B Eu1B N4B 62.5(2)
N7B Eu1B N4B 147.1(2)
N8B Eu1B N6B 117.7(2)
N1B Eu1B N6B 145.3(3)
N3B Eu1B N6B 82.7(2)
N7B Eu1B N6B 62.4(2)
N4B Eu1B N6B 89.8(2)
N8B Eu1B N5B 83.2(3)
N1B Eu1B N5B 145.8(3)
N3B Eu1B N5B 116.8(2)
N7B Eu1B N5B 89.8(2)
N4B Eu1B N5B 62.3(2)
N6B Eu1B N5B 68.8(2)
N8B Eu1B N9B 67.5(2)
N1B Eu1B N9B 63.8(3)
N3B Eu1B N9B 101.5(2)
N7B Eu1B N9B 130.5(2)
N4B Eu1B N9B 66.5(2)
N6B Eu1B N9B 149.4(2)
N5B Eu1B N9B 82.6(2)
N8B Eu1B N2B 102.5(2)
N1B Eu1B N2B 63.5(2)
N3B Eu1B N2B 66.9(2)
N7B Eu1B N2B 67.5(2)
N4B Eu1B N2B 129.4(2)
N6B Eu1B N2B 82.4(2)
N5B Eu1B N2B 149.6(2)
N9B Eu1B N2B 127.4(2)
C35B N1B C3B 119.6(8)
C35B N1B Eu1B 119.8(7)
C3B N1B Eu1B 120.6(5)
C5B N2B C4B 115.0(7)
C5B N2B Eu1B 111.4(5)
C4B N2B Eu1B 107.3(5)
C5B N2B H2B 107.6
C4B N2B H2B 107.6
Eu1B N2B H2B 107.6
C10B N3B C9B 112.1(7)
C10B N3B Eu1B 114.5(5)
C9B N3B Eu1B 112.7(5)
C10B N3B H3B 105.6
C9B N3B H3B 105.6
Eu1B N3B H3B 105.6
C11B N4B C15B 119.3(7)
C11B N4B Eu1B 120.8(6)
C15B N4B Eu1B 119.8(5)
C16B N5B C17B 107.6(7)
C16B N5B Eu1B 112.4(5)
C17B N5B Eu1B 108.7(5)
C16B N5B H5B 109.3
C17B N5B H5B 109.3
Eu1B N5B H5B 109.3
C21B N6B C22B 108.2(7)
C21B N6B Eu1B 111.5(5)
C22B N6B Eu1B 112.6(5)
C21B N6B H6B 108.1
C22B N6B H6B 108.1
Eu1B N6B H6B 108.1
C23B N7B C27B 116.8(7)
C23B N7B Eu1B 121.1(5)
C27B N7B Eu1B 121.9(5)
C29B N8B C28B 111.9(7)
C29B N8B Eu1B 113.5(6)
C28B N8B Eu1B 117.7(6)
C29B N8B H8B 103.9
C28B N8B H8B 103.9
Eu1B N8B H8B 103.9
C34B N9B C33B 114.6(8)
C34B N9B Eu1B 107.7(6)
C33B N9B Eu1B 110.7(5)
C34B N9B H9B 107.9
C33B N9B H9B 107.9
Eu1B N9B H9B 107.9
C36B C1B C2B 120.6(11)
C36B C1B H1B 119.7
C2B C1B H1B 119.7
C3B C2B C1B 119.1(12)
C3B C2B H2B1 120.5
C1B C2B H2B1 120.5
N1B C3B C2B 120.9(9)
N1B C3B C4B 116.1(8)
C2B C3B C4B 123.0(10)
N2B C4B C3B 113.7(8)
N2B C4B H4B1 108.8
C3B C4B H4B1 108.8
N2B C4B H4B2 108.8
C3B C4B H4B2 108.8
H4B1 C4B H4B2 107.7
N2B C5B C9B 113.4(7)
N2B C5B C6B 121.2(7)
C9B C5B C6B 102.6(7)
N2B C5B H5B1 106.2
C9B C5B H5B1 106.2
C6B C5B H5B1 106.2
C7B C6B C5B 104.5(8)
C7B C6B H6B1 110.9
C5B C6B H6B1 110.9
C7B C6B H6B2 110.9
C5B C6B H6B2 110.9
H6B1 C6B H6B2 108.9
C6B C7B C8B 108.1(8)
C6B C7B H7B1 110.1
C8B C7B H7B1 110.1
C6B C7B H7B2 110.1
C8B C7B H7B2 110.1
H7B1 C7B H7B2 108.4
C9B C8B C7B 101.3(8)
C9B C8B H8B1 111.5
C7B C8B H8B1 111.5
C9B C8B H8B2 111.5
C7B C8B H8B2 111.5
H8B1 C8B H8B2 109.3
N3B C9B C5B 110.3(7)
N3B C9B C8B 115.9(8)
C5B C9B C8B 104.1(7)
N3B C9B H9B1 108.8
C5B C9B H9B1 108.8
C8B C9B H9B1 108.8
N3B C10B C11B 111.7(7)
N3B C10B H10C 109.3
C11B C10B H10C 109.3
N3B C10B H10D 109.3
C11B C10B H10D 109.3
H10C C10B H10D 107.9
N4B C11B C12B 121.4(8)
N4B C11B C10B 117.0(7)
C12B C11B C10B 121.6(7)
C13B C12B C11B 118.3(8)
C13B C12B H12B 120.8
C11B C12B H12B 120.8
C12B C13B C14B 121.4(9)
C12B C13B H13B 119.3
C14B C13B H13B 119.3
C13B C14B C15B 118.6(9)
C13B C14B H14B 120.7
C15B C14B H14B 120.7
N4B C15B C14B 121.0(8)
N4B C15B C16B 117.3(7)
C14B C15B C16B 121.8(8)
N5B C16B C15B 108.9(7)
N5B C16B H16C 109.9
C15B C16B H16C 109.9
N5B C16B H16D 109.9
C15B C16B H16D 109.9
H16C C16B H16D 108.3
N5B C17B C21B 111.9(7)
N5B C17B C18B 116.3(8)
C21B C17B C18B 102.3(7)
N5B C17B H17B 108.7
C21B C17B H17B 108.7
C18B C17B H17B 108.7
C19B C18B C17B 104.2(8)
C19B C18B H18C 110.9
C17B C18B H18C 110.9
C19B C18B H18D 110.9
C17B C18B H18D 110.9
H18C C18B H18D 108.9
C20B C19B C18B 106.2(6)
C20B C19B H19C 110.5
C18B C19B H19C 110.5
C20B C19B H19D 110.5
C18B C19B H19D 110.5
H19C C19B H19D 108.7
C21B C20B C19B 104.8(7)
C21B C20B H20C 110.8
C19B C20B H20C 110.8
C21B C20B H20D 110.8
C19B C20B H20D 110.8
H20C C20B H20D 108.9
N6B C21B C17B 110.7(7)
N6B C21B C20B 118.3(8)
C17B C21B C20B 102.6(7)
N6B C21B H21B 108.3
C17B C21B H21B 108.3
C20B C21B H21B 108.3
N6B C22B C23B 109.8(7)
N6B C22B H22C 109.7
C23B C22B H22C 109.7
N6B C22B H22D 109.7
C23B C22B H22D 109.7
H22C C22B H22D 108.2
N7B C23B C24B 122.7(8)
N7B C23B C22B 116.0(7)
C24B C23B C22B 121.1(8)
C25B C24B C23B 119.6(8)
C25B C24B H24B 120.2
C23B C24B H24B 120.2
C24B C25B C26B 119.0(8)
C24B C25B H25B 120.5
C26B C25B H25B 120.5
C25B C26B C27B 118.8(9)
C25B C26B H26B 120.6
C27B C26B H26B 120.6
N7B C27B C26B 122.6(8)
N7B C27B C28B 116.0(8)
C26B C27B C28B 121.2(8)
N8B C28B C27B 110.4(8)
N8B C28B H28C 109.6
C27B C28B H28C 109.6
N8B C28B H28D 109.6
C27B C28B H28D 109.6
H28C C28B H28D 108.1
N8B C29B C33B 110.5(8)
N8B C29B C30B 119.6(10)
C33B C29B C30B 102.5(9)
N8B C29B H29B 107.9
C33B C29B H29B 107.9
C30B C29B H29B 107.9
C31B C30B C29B 104.3(10)
C31B C30B H30C 110.9
C29B C30B H30C 110.9
C31B C30B H30D 110.9
C29B C30B H30D 110.9
H30C C30B H30D 108.9
C32B C31B C30B 107.7(9)
C32B C31B H31C 110.2
C30B C31B H31C 110.2
C32B C31B H31D 110.2
C30B C31B H31D 110.2
H31C C31B H31D 108.5
C31B C32B C33B 105.0(10)
C31B C32B H32C 110.7
C33B C32B H32C 110.7
C31B C32B H32D 110.7
C33B C32B H32D 110.7
H32C C32B H32D 108.8
N9B C33B C29B 113.8(8)
N9B C33B C32B 122.0(9)
C29B C33B C32B 102.1(9)
N9B C33B H33B 106.0
C29B C33B H33B 106.0
C32B C33B H33B 106.0
N9B C34B C35B 113.4(8)
N9B C34B H34C 108.9
C35B C34B H34C 108.9
N9B C34B H34D 108.9
C35B C34B H34D 108.9
H34C C34B H34D 107.7
N1B C35B C36B 121.7(11)
N1B C35B C34B 117.8(8)
C36B C35B C34B 120.5(9)
C1B C36B C35B 118.2(11)
C1B C36B H36B 120.9
C35B C36B H36B 120.9
O1 N1 O2 119.8(7)
O1 N1 O3 121.2(6)
O2 N1 O3 119.0(6)
O4 N2 O5 119.4(7)
O4 N2 O6 121.1(6)
O5 N2 O6 119.2(7)
O40 N20 O50 119.4(7)
O40 N20 O60 121.1(7)
O50 N20 O60 119.2(7)
O7 N3 O8 118.9(7)
O7 N3 O9 120.0(7)
O8 N3 O9 119.2(7)
O70 N30 O80 119.6(7)
O70 N30 O90 121.0(7)
O80 N30 O90 119.4(7)
O10 N4 O11 119.5(7)
O10 N4 O12 120.9(7)
O11 N4 O12 119.2(7)
O100 N40 O110 119.6(7)
O100 N40 O120 121.0(7)
O110 N40 O120 119.3(7)
O13 N5 O14 119.3(8)
N1S C1S C2S 177.3(17)
C1S C2S H2S1 109.5
C1S C2S H2S2 109.5
H2S1 C2S H2S2 109.5
C1S C2S H2S3 109.5
H2S1 C2S H2S3 109.5
H2S2 C2S H2S3 109.5
N2S C3S C4S 171(2)
C3S C4S H4S1 109.5
C3S C4S H4S2 109.5
H4S1 C4S H4S2 109.5
C3S C4S H4S3 109.5
H4S1 C4S H4S3 109.5
H4S2 C4S H4S3 109.5
N3S C5S C6S 170(3)
C5S C6S H6S1 109.5
C5S C6S H6S2 109.5
H6S1 C6S H6S2 109.5
C5S C6S H6S3 109.5
H6S1 C6S H6S3 109.5
H6S2 C6S H6S3 109.5
N3X C5X C6X 171(3)
C5X C6X H6X1 109.5
C5X C6X H6X2 109.5
H6X1 C6X H6X2 109.5
C5X C6X H6X3 109.5
H6X1 C6X H6X3 109.5
H6X2 C6X H6X3 109.5
N4S C7S C8S 172(3)
C7S C8S H8S1 109.5
C7S C8S H8S2 109.5
H8S1 C8S H8S2 109.5
C7S C8S H8S3 109.5
H8S1 C8S H8S3 109.5
H8S2 C8S H8S3 109.5
N4X C7X C8X 172(3)
C7X C8X H8X1 109.5
C7X C8X H8X2 109.5
H8X1 C8X H8X2 109.5
C7X C8X H8X3 109.5
H8X1 C8X H8X3 109.5
H8X2 C8X H8X3 109.5
N5S C9S C10S 173(3)
C9S C10S H10E 109.5
C9S C10S H10F 109.5
H10E C10S H10F 109.5
C9S C10S H10G 109.5
H10E C10S H10G 109.5
H10F C10S H10G 109.5
N6S C11S C12S 170(3)
C11S C12S H12C 109.5
C11S C12S H12D 109.5
H12C C12S H12D 109.5
C11S C12S H12E 109.5
H12C C12S H12E 109.5
H12D C12S H12E 109.5
N6X C11X C12X 171(3)
C11X C12X H12F 109.5
C11X C12X H12G 109.5
H12F C12X H12G 109.5
C11X C12X H12H 109.5
H12F C12X H12H 109.5
H12G C12X H12H 109.5

loop_
_geom_bond_atom_site_label_1
_geom_bond_atom_site_label_2
_geom_bond_distance
Eu1A N8A 2.571(7)
Eu1A N3A 2.585(7)
Eu1A N1A 2.585(7)
Eu1A N7A 2.593(6)
Eu1A N4A 2.599(6)
Eu1A N6A 2.609(5)
Eu1A N5A 2.623(8)
Eu1A N9A 2.697(7)
Eu1A N2A 2.706(7)
N1A C35A 1.334(11)
N1A C3A 1.358(12)
N2A C5A 1.468(10)
N2A C4A 1.476(10)
N2A H2A 1.0000
N3A C10A 1.455(10)
N3A C9A 1.481(11)
N3A H3A 1.0000
N4A C11A 1.329(9)
N4A C15A 1.349(11)
N5A C16A 1.460(10)
N5A C17A 1.476(9)
N5A H5A 1.0000
N6A C21A 1.471(10)
N6A C22A 1.480(9)
N6A H6A 1.0000
N7A C23A 1.353(9)
N7A C27A 1.356(10)
N8A C29A 1.453(11)
N8A C28A 1.463(12)
N8A H8A 1.0000
N9A C34A 1.460(12)
N9A C33A 1.467(12)
N9A H9A 1.0000
C1A C36A 1.364(17)
C1A C2A 1.372(16)
C1A H1A 0.9500
C2A C3A 1.367(13)
C2A H2A1 0.9500
C3A C4A 1.482(13)
C4A H4A1 0.9900
C4A H4A2 0.9900
C5A C9A 1.503(11)
C5A C6A 1.512(13)
C5A H5A1 1.0000
C6A C7A 1.502(14)
C6A H6A1 0.9900
C6A H6A2 0.9900
C7A C8A 1.569(14)
C7A H7A1 0.9900
C7A H7A2 0.9900
C8A C9A 1.540(12)
C8A H8A1 0.9900
C8A H8A2 0.9900
C9A H9A1 1.0000
C10A C11A 1.474(12)
C10A H10A 0.9900
C10A H10B 0.9900
C11A C12A 1.423(10)
C12A C13A 1.334(14)
C12A H12A 0.9500
C13A C14A 1.364(14)
C13A H13A 0.9500
C14A C15A 1.400(12)
C14A H14A 0.9500
C15A C16A 1.508(12)
C16A H16A 0.9900
C16A H16B 0.9900
C17A C21A 1.523(10)
C17A C18A 1.544(12)
C17A H17A 1.0000
C18A C19A 1.541(12)
C18A H18A 0.9900
C18A H18B 0.9900
C19A C20A 1.539(14)
C19A H19A 0.9900
C19A H19B 0.9900
C20A C21A 1.522(10)
C20A H20A 0.9900
C20A H20B 0.9900
C21A H21A 1.0000
C22A C23A 1.489(11)
C22A H22A 0.9900
C22A H22B 0.9900
C23A C24A 1.383(10)
C24A C25A 1.371(12)
C24A H24A 0.9500
C25A C26A 1.377(13)
C25A H25A 0.9500
C26A C27A 1.392(12)
C26A H26A 0.9500
C27A C28A 1.516(12)
C28A H28A 0.9900
C28A H28B 0.9900
C29A C33A 1.536(14)
C29A C30A 1.561(15)
C29A H29A 1.0000
C30A C31A 1.550(16)
C30A H30A 0.9900
C30A H30B 0.9900
C31A C32A 1.482(18)
C31A H31A 0.9900
C31A H31B 0.9900
C32A C33A 1.540(11)
C32A H32A 0.9900
C32A H32B 0.9900
C33A H33A 1.0000
C34A C35A 1.488(15)
C34A H34A 0.9900
C34A H34B 0.9900
C35A C36A 1.387(13)
C36A H36A 0.9500
Eu1B N8B 2.569(7)
Eu1B N1B 2.584(7)
Eu1B N3B 2.587(7)
Eu1B N7B 2.590(6)
Eu1B N4B 2.602(6)
Eu1B N6B 2.609(6)
Eu1B N5B 2.626(8)
Eu1B N9B 2.699(7)
Eu1B N2B 2.703(7)
N1B C35B 1.333(12)
N1B C3B 1.359(12)
N2B C5B 1.470(10)
N2B C4B 1.476(10)
N2B H2B 1.0000
N3B C10B 1.456(10)
N3B C9B 1.483(11)
N3B H3B 1.0000
N4B C11B 1.327(10)
N4B C15B 1.350(11)
N5B C16B 1.462(10)
N5B C17B 1.478(9)
N5B H5B 1.0000
N6B C21B 1.469(11)
N6B C22B 1.479(10)
N6B H6B 1.0000
N7B C23B 1.353(9)
N7B C27B 1.357(10)
N8B C29B 1.452(11)
N8B C28B 1.462(12)
N8B H8B 1.0000
N9B C34B 1.464(12)
N9B C33B 1.466(12)
N9B H9B 1.0000
C1B C36B 1.365(17)
C1B C2B 1.372(16)
C1B H1B 0.9500
C2B C3B 1.368(13)
C2B H2B1 0.9500
C3B C4B 1.481(13)
C4B H4B1 0.9900
C4B H4B2 0.9900
C5B C9B 1.503(11)
C5B C6B 1.512(13)
C5B H5B1 1.0000
C6B C7B 1.500(14)
C6B H6B1 0.9900
C6B H6B2 0.9900
C7B C8B 1.569(14)
C7B H7B1 0.9900
C7B H7B2 0.9900
C8B C9B 1.540(13)
C8B H8B1 0.9900
C8B H8B2 0.9900
C9B H9B1 1.0000
C10B C11B 1.473(12)
C10B H10C 0.9900
C10B H10D 0.9900
C11B C12B 1.424(10)
C12B C13B 1.333(14)
C12B H12B 0.9500
C13B C14B 1.364(14)
C13B H13B 0.9500
C14B C15B 1.399(12)
C14B H14B 0.9500
C15B C16B 1.509(12)
C16B H16C 0.9900
C16B H16D 0.9900
C17B C21B 1.521(10)
C17B C18B 1.544(12)
C17B H17B 1.0000
C18B C19B 1.541(12)
C18B H18C 0.9900
C18B H18D 0.9900
C19B C20B 1.540(14)
C19B H19C 0.9900
C19B H19D 0.9900
C20B C21B 1.524(10)
C20B H20C 0.9900
C20B H20D 0.9900
C21B H21B 1.0000
C22B C23B 1.489(11)
C22B H22C 0.9900
C22B H22D 0.9900
C23B C24B 1.383(10)
C24B C25B 1.371(12)
C24B H24B 0.9500
C25B C26B 1.377(13)
C25B H25B 0.9500
C26B C27B 1.391(12)
C26B H26B 0.9500
C27B C28B 1.517(12)
C28B H28C 0.9900
C28B H28D 0.9900
C29B C33B 1.536(14)
C29B C30B 1.561(15)
C29B H29B 1.0000
C30B C31B 1.550(16)
C30B H30C 0.9900
C30B H30D 0.9900
C31B C32B 1.482(18)
C31B H31C 0.9900
C31B H31D 0.9900
C32B C33B 1.541(12)
C32B H32C 0.9900
C32B H32D 0.9900
C33B H33B 1.0000
C34B C35B 1.489(15)
C34B H34C 0.9900
C34B H34D 0.9900
C35B C36B 1.387(13)
C36B H36B 0.9500
N1 O1 1.223(7)
N1 O2 1.237(8)
N1 O3 1.239(8)
N2 O4 1.223(7)
N2 O5 1.238(8)
N2 O6 1.238(8)
N20 O40 1.223(7)
N20 O50 1.238(8)
N20 O60 1.238(8)
N3 O7 1.225(7)
N3 O8 1.238(8)
N3 O9 1.240(8)
N30 O70 1.223(7)
N30 O80 1.237(8)
N30 O90 1.238(8)
N4 O10 1.224(7)
N4 O11 1.237(8)
N4 O12 1.238(8)
N40 O100 1.224(7)
N40 O110 1.237(8)
N40 O120 1.238(8)
N5 O13 1.224(7)
N5 O14 1.238(8)
N1S C1S 1.108(12)
C1S C2S 1.419(14)
C2S H2S1 0.9800
C2S H2S2 0.9800
C2S H2S3 0.9800
N2S C3S 1.109(12)
C3S C4S 1.420(14)
C4S H4S1 0.9800
C4S H4S2 0.9800
C4S H4S3 0.9800
N3S C5S 1.109(12)
C5S C6S 1.421(14)
C6S H6S1 0.9800
C6S H6S2 0.9800
C6S H6S3 0.9800
N3X C5X 1.109(12)
C5X C6X 1.420(14)
C6X H6X1 0.9800
C6X H6X2 0.9800
C6X H6X3 0.9800
N4S C7S 1.109(12)
C7S C8S 1.420(14)
C8S H8S1 0.9800
C8S H8S2 0.9800
C8S H8S3 0.9800
N4X C7X 1.109(12)
C7X C8X 1.420(14)
C8X H8X1 0.9800
C8X H8X2 0.9800
C8X H8X3 0.9800
N5S C9S 1.108(12)
C9S C10S 1.420(14)
C10S H10E 0.9800
C10S H10F 0.9800
C10S H10G 0.9800
N6S C11S 1.110(12)
C11S C12S 1.421(14)
C12S H12C 0.9800
C12S H12D 0.9800
C12S H12E 0.9800
N6X C11X 1.109(12)
C11X C12X 1.420(14)
C12X H12F 0.9800
C12X H12G 0.9800
C12X H12H 0.9800

loop_
_geom_hbond_atom_site_label_D
_geom_hbond_atom_site_label_H
_geom_hbond_atom_site_label_A
_geom_hbond_distance_DH
_geom_hbond_distance_HA
_geom_hbond_distance_DA
_geom_hbond_angle_DHA
_geom_hbond_site_symmetry_A
N2A H2A O10 1.00 2.44 3.224(15) 135.0 .
N2A H2A N40 1.00 2.47 3.201(19) 129.4 .
N2A H2A O100 1.00 2.09 2.933(19) 140.4 .
N2A H2A O110 1.00 2.35 3.01(2) 122.0 .
N3A H3A N1 1.00 2.61 3.584(10) 164.9 7_556
N3A H3A O2 1.00 2.23 3.214(11) 166.6 7_556
N3A H3A O3 1.00 2.36 3.173(10) 138.0 7_556
N5A H5A N3 1.00 2.69 3.675(16) 169.5 .
N5A H5A O7 1.00 1.99 2.866(18) 144.3 .
N5A H5A O70 1.00 1.96 2.870(19) 149.4 .
N6A H6A N1 1.00 2.47 3.471(9) 178.0 7_556
N6A H6A O2 1.00 2.30 3.217(11) 151.7 7_556
N6A H6A O3 1.00 2.23 3.127(10) 148.0 7_556
N8A H8A O7 1.00 2.52 3.48(2) 161.4 .
N8A H8A O9 1.00 2.39 3.27(2) 147.1 .
N8A H8A N30 1.00 2.46 3.413(19) 160.2 .
N8A H8A O70 1.00 1.97 2.95(2) 167.2 .
N8A H8A O90 1.00 2.32 3.07(2) 131.6 .
N9A H9A O13 1.00 2.59 3.26(3) 124.8 .
N9A H9A O13 1.00 2.21 2.95(3) 129.1 4_655
N9A H9A O14 1.00 2.26 3.053(18) 135.1 .
N9A H9A O130 1.00 2.28 3.06(5) 134.9 .
N9A H9A O130 1.00 2.59 3.22(4) 121.7 4_655
C1A H1A O7 0.95 2.23 3.13(2) 158.6 8_545
C1A H1A O70 0.95 2.57 3.44(3) 152.2 8_545
C4A H4A1 O110 0.99 2.21 2.75(3) 113.3 .
C8A H8A2 O90 0.99 2.46 3.42(3) 162.0 5_545
C9A H9A1 N1A 1.00 2.67 3.241(11) 116.5 .
C10A H10B O8 0.99 2.58 3.426(17) 143.7 5_545
C10A H10B O80 0.99 2.59 3.343(17) 132.8 5_545
C14A H14A O120 0.95 2.64 3.32(3) 128.7 5
C16A H16A O120 0.99 2.23 3.175(18) 158.3 5
C16A H16B O14 0.99 2.50 3.314(16) 139.3 .
C16A H16B O140 0.99 2.63 3.39(2) 133.9 .
C18A H18A O12 0.99 2.65 3.51(2) 146.2 5
C18A H18A O120 0.99 2.28 3.20(2) 155.8 5
C20A H20B O4 0.99 2.60 3.572(17) 167.1 .
C20A H20B O40 0.99 2.37 3.34(2) 165.7 .
C22A H22A O6 0.99 2.61 3.401(13) 137.4 .
C22A H22A O40 0.99 2.65 3.54(2) 149.9 .
C22A H22A O60 0.99 2.53 3.33(2) 138.0 .
C22A H22B O10 0.99 2.52 3.320(14) 137.5 .
C24A H24A O60 0.95 2.58 3.42(2) 147.6 .
C28A H28A N6X 0.99 2.47 3.39(7) 154.2 5_445
C28A H28B O90 0.99 2.33 2.95(3) 120.0 .
C29A H29A N1A 1.00 2.61 3.215(15) 118.6 .
C34A H34A O1W 0.99 2.42 3.131(19) 128.7 5_545
C2S H2S1 N4 0.98 2.42 3.28(2) 145.6 .
C2S H2S1 O10 0.98 2.31 3.28(2) 172.1 .
C2S H2S1 O12 0.98 2.47 3.15(2) 126.2 .
C2S H2S1 O100 0.98 2.56 3.47(2) 152.8 .
C2S H2S3 O60 0.98 2.64 3.32(3) 126.5 .
C4S H4S2 N40 0.98 2.43 3.25(3) 141.3 .
C4S H4S2 O110 0.98 2.03 2.77(4) 130.3 .
C4S H4S2 O120 0.98 2.46 3.07(3) 120.0 .
C4S H4S3 O2W 0.98 2.06 3.00(5) 159.7 5_445
C6S H6S3 O1 0.98 2.41 3.15(5) 132.6 5
C10S H10F N4S 0.98 1.56 2.17(6) 115.9 .
C10S H10F N4X 0.98 2.22 2.77(5) 114.4 .
N2B H2B O1 1.00 2.47 3.348(12) 146.9 .
N3B H3B O4 1.00 1.91 2.896(16) 167.1 .
N5B H5B O4 1.00 2.09 3.080(15) 171.8 3_566
N5B H5B O5 1.00 2.45 3.152(15) 127.1 3_566
N6B H6B O4 1.00 2.22 3.197(14) 165.5 .
N6B H6B O5 1.00 2.56 3.307(15) 131.2 .
N8B H8B O4 1.00 2.29 3.247(17) 160.0 3_566
N9B H9B O1 1.00 2.22 3.052(13) 139.5 3_566
N9B H9B O2 1.00 2.41 3.057(11) 121.8 3_566
C9B H9B1 N1B 1.00 2.59 3.190(13) 118.3 .
C13B H13B O8 0.95 2.38 3.28(2) 157.9 .
C13B H13B O9 0.95 2.22 3.02(3) 141.9 .
C16B H16D O1 0.99 2.20 2.999(13) 136.4 3_566
C16B H16D O5 0.99 2.57 3.018(15) 107.7 3_566
C22B H22D O1 0.99 2.25 3.012(14) 133.3 .
C25B H25B O9 0.95 2.18 3.10(3) 163.3 3_566
C29B H29B N1B 1.00 2.59 3.195(16) 119.1 .
C29B H29B N1B 1.00 2.27 2.919(18) 121.6 3_566
C31B H31C O5 0.99 2.25 3.18(3) 156.5 5_455
C32B H32D O6 0.99 2.40 3.27(3) 146.5 5_455

loop_
_geom_torsion_atom_site_label_1
_geom_torsion_atom_site_label_2
_geom_torsion_atom_site_label_3
_geom_torsion_atom_site_label_4
_geom_torsion
C36A C1A C2A C3A 2(2)
C35A N1A C3A C2A 1.3(14)
Eu1A N1A C3A C2A -174.0(8)
C35A N1A C3A C4A -178.2(9)
Eu1A N1A C3A C4A 6.5(10)
C1A C2A C3A N1A -2.7(17)
C1A C2A C3A C4A 176.8(11)
C5A N2A C4A C3A -76.2(10)
Eu1A N2A C4A C3A 48.8(9)
N1A C3A C4A N2A -39.3(11)
C2A C3A C4A N2A 141.2(10)
C4A N2A C5A C9A 87.1(8)
Eu1A N2A C5A C9A -35.8(7)
C4A N2A C5A C6A -35.9(10)
Eu1A N2A C5A C6A -158.8(6)
N2A C5A C6A C7A 168.2(7)
C9A C5A C6A C7A 40.1(8)
C5A C6A C7A C8A -20.7(10)
C6A C7A C8A C9A -6.1(10)
C10A N3A C9A C5A -179.8(7)
Eu1A N3A C9A C5A -47.5(8)
C10A N3A C9A C8A 61.6(10)
Eu1A N3A C9A C8A -166.1(6)
N2A C5A C9A N3A 56.5(9)
C6A C5A C9A N3A -170.3(7)
N2A C5A C9A C8A -178.1(7)
C6A C5A C9A C8A -44.9(8)
C7A C8A C9A N3A 153.0(8)
C7A C8A C9A C5A 31.0(9)
C9A N3A C10A C11A 173.9(7)
Eu1A N3A C10A C11A 42.1(9)
C15A N4A C11A C12A 1.7(13)
Eu1A N4A C11A C12A 179.9(7)
C15A N4A C11A C10A -177.3(8)
Eu1A N4A C11A C10A 0.8(11)
N3A C10A C11A N4A -28.3(12)
N3A C10A C11A C12A 152.6(8)
N4A C11A C12A C13A -0.3(15)
C10A C11A C12A C13A 178.7(10)
C11A C12A C13A C14A 0.1(17)
C12A C13A C14A C15A -1.3(18)
C11A N4A C15A C14A -3.0(13)
Eu1A N4A C15A C14A 178.8(7)
C11A N4A C15A C16A 179.5(8)
Eu1A N4A C15A C16A 1.3(10)
C13A C14A C15A N4A 2.8(15)
C13A C14A C15A C16A -179.8(10)
C17A N5A C16A C15A 74.9(9)
Eu1A N5A C16A C15A -46.5(8)
N4A C15A C16A N5A 30.3(11)
C14A C15A C16A N5A -147.3(9)
C16A N5A C17A C21A -168.5(7)
Eu1A N5A C17A C21A -44.9(7)
C16A N5A C17A C18A 74.5(9)
Eu1A N5A C17A C18A -161.9(6)
N5A C17A C18A C19A 157.6(8)
C21A C17A C18A C19A 35.3(10)
C17A C18A C19A C20A -13.0(12)
C18A C19A C20A C21A -14.3(12)
C22A N6A C21A C20A 73.3(9)
Eu1A N6A C21A C20A -163.6(6)
C22A N6A C21A C17A -169.0(6)
Eu1A N6A C21A C17A -45.9(7)
C19A C20A C21A N6A 158.1(8)
C19A C20A C21A C17A 36.5(10)
N5A C17A C21A N6A 63.6(8)
C18A C17A C21A N6A -171.4(7)
N5A C17A C21A C20A -169.5(7)
C18A C17A C21A C20A -44.5(9)
C21A N6A C22A C23A 75.6(8)
Eu1A N6A C22A C23A -46.4(8)
C27A N7A C23A C24A -0.3(14)
Eu1A N7A C23A C24A -170.5(7)
C27A N7A C23A C22A 178.5(8)
Eu1A N7A C23A C22A 8.2(11)
N6A C22A C23A N7A 25.7(11)
N6A C22A C23A C24A -155.5(9)
N7A C23A C24A C25A -1.0(16)
C22A C23A C24A C25A -179.6(10)
C23A C24A C25A C26A -0.2(17)
C24A C25A C26A C27A 2.5(17)
C23A N7A C27A C26A 2.7(15)
Eu1A N7A C27A C26A 172.8(8)
C23A N7A C27A C28A -175.9(9)
Eu1A N7A C27A C28A -5.8(12)
C25A C26A C27A N7A -3.8(17)
C25A C26A C27A C28A 174.7(11)
C29A N8A C28A C27A 170.0(9)
Eu1A N8A C28A C27A 36.3(11)
N7A C27A C28A N8A -19.5(14)
C26A C27A C28A N8A 161.8(10)
C28A N8A C29A C33A 176.8(9)
Eu1A N8A C29A C33A -47.8(11)
C28A N8A C29A C30A 58.0(14)
Eu1A N8A C29A C30A -166.5(9)
N8A C29A C30A C31A 151.1(11)
C33A C29A C30A C31A 28.4(13)
C29A C30A C31A C32A -4.5(16)
C30A C31A C32A C33A -21.4(16)
C34A N9A C33A C29A 87.6(10)
Eu1A N9A C33A C29A -35.2(10)
C34A N9A C33A C32A -35.6(14)
Eu1A N9A C33A C32A -158.4(9)
N8A C29A C33A N9A 56.8(12)
C30A C29A C33A N9A -174.8(9)
N8A C29A C33A C32A -169.6(10)
C30A C29A C33A C32A -41.2(12)
C31A C32A C33A N9A 167.5(11)
C31A C32A C33A C29A 39.2(13)
C33A N9A C34A C35A -79.6(10)
Eu1A N9A C34A C35A 44.6(9)
C3A N1A C35A C36A 0.8(15)
Eu1A N1A C35A C36A 176.1(8)
C3A N1A C35A C34A -177.0(9)
Eu1A N1A C35A C34A -1.7(12)
N9A C34A C35A N1A -31.3(13)
N9A C34A C35A C36A 150.9(10)
C2A C1A C36A C35A 0(2)
N1A C35A C36A C1A -1.5(17)
C34A C35A C36A C1A 176.3(11)
C36B C1B C2B C3B 2(4)
C35B N1B C3B C2B 0(2)
Eu1B N1B C3B C2B -179.0(15)
C35B N1B C3B C4B -179.8(12)
Eu1B N1B C3B C4B 0.7(15)
C1B C2B C3B N1B -1(3)
C1B C2B C3B C4B 179.2(19)
C5B N2B C4B C3B -76.6(11)
Eu1B N2B C4B C3B 48.0(10)
N1B C3B C4B N2B -35.0(15)
C2B C3B C4B N2B 144.6(17)
C4B N2B C5B C9B 87.8(9)
Eu1B N2B C5B C9B -34.6(8)
C4B N2B C5B C6B -35.0(11)
Eu1B N2B C5B C6B -157.4(8)
N2B C5B C6B C7B 165.0(10)
C9B C5B C6B C7B 37.2(12)
C5B C6B C7B C8B -15.9(15)
C6B C7B C8B C9B -10.8(14)
C10B N3B C9B C5B 179.1(8)
Eu1B N3B C9B C5B -50.0(8)
C10B N3B C9B C8B 61.2(11)
Eu1B N3B C9B C8B -168.0(7)
N2B C5B C9B N3B 57.5(9)
C6B C5B C9B N3B -169.9(8)
N2B C5B C9B C8B -177.5(8)
C6B C5B C9B C8B -44.9(10)
C7B C8B C9B N3B 155.2(10)
C7B C8B C9B C5B 33.9(11)
C9B N3B C10B C11B 171.9(9)
Eu1B N3B C10B C11B 42.0(10)
C15B N4B C11B C12B 1.0(18)
Eu1B N4B C11B C12B 179.2(10)
C15B N4B C11B C10B -176.9(10)
Eu1B N4B C11B C10B 1.2(14)
N3B C10B C11B N4B -28.5(15)
N3B C10B C11B C12B 153.5(12)
N4B C11B C12B C13B -2(2)
C10B C11B C12B C13B 176.0(14)
C11B C12B C13B C14B 3(3)
C12B C13B C14B C15B -3(3)
C11B N4B C15B C14B -1.0(19)
Eu1B N4B C15B C14B -179.2(12)
C11B N4B C15B C16B 178.5(10)
Eu1B N4B C15B C16B 0.3(14)
C13B C14B C15B N4B 2(2)
C13B C14B C15B C16B -177.7(15)
C17B N5B C16B C15B 70.9(10)
Eu1B N5B C16B C15B -48.8(9)
N4B C15B C16B N5B 32.5(13)
C14B C15B C16B N5B -148.1(14)
C16B N5B C17B C21B -169.5(8)
Eu1B N5B C17B C21B -47.5(8)
C16B N5B C17B C18B 73.5(10)
Eu1B N5B C17B C18B -164.5(8)
N5B C17B C18B C19B 158.3(12)
C21B C17B C18B C19B 36.1(13)
C17B C18B C19B C20B -13.6(18)
C18B C19B C20B C21B -14.0(18)
C22B N6B C21B C17B -166.5(7)
Eu1B N6B C21B C17B -42.1(9)
C22B N6B C21B C20B 75.6(10)
Eu1B N6B C21B C20B -160.0(8)
N5B C17B C21B N6B 62.6(10)
C18B C17B C21B N6B -172.2(9)
N5B C17B C21B C20B -170.3(9)
C18B C17B C21B C20B -45.1(10)
C19B C20B C21B N6B 158.8(12)
C19B C20B C21B C17B 36.7(13)
C21B N6B C22B C23B 75.9(10)
Eu1B N6B C22B C23B -47.9(10)
C27B N7B C23B C24B -3(3)
Eu1B N7B C23B C24B 173(2)
C27B N7B C23B C22B -178.3(13)
Eu1B N7B C23B C22B -2.2(17)
N6B C22B C23B N7B 33.2(15)
N6B C22B C23B C24B -142(2)
N7B C23B C24B C25B 1(4)
C22B C23B C24B C25B 176(3)
C23B C24B C25B C26B -2(5)
C24B C25B C26B C27B 6(5)
C23B N7B C27B C26B 7(2)
Eu1B N7B C27B C26B -169.4(17)
C23B N7B C27B C28B -178.4(13)
Eu1B N7B C27B C28B 5.5(18)
C25B C26B C27B N7B -8(4)
C25B C26B C27B C28B 177(2)
C29B N8B C28B C27B 172.6(11)
Eu1B N8B C28B C27B 38.4(13)
N7B C27B C28B N8B -28.0(18)
C26B C27B C28B N8B 147.0(19)
C28B N8B C29B C33B 175.2(11)
Eu1B N8B C29B C33B -48.6(12)
C28B N8B C29B C30B 56.7(16)
Eu1B N8B C29B C30B -167.1(11)
N8B C29B C30B C31B 151.9(15)
C33B C29B C30B C31B 29.3(17)
C29B C30B C31B C32B -5(2)
C30B C31B C32B C33B -21(2)
C34B N9B C33B C29B 88.2(11)
Eu1B N9B C33B C29B -33.8(11)
C34B N9B C33B C32B -34.8(15)
Eu1B N9B C33B C32B -156.8(11)
N8B C29B C33B N9B 56.3(13)
C30B C29B C33B N9B -175.2(11)
N8B C29B C33B C32B -170.4(12)
C30B C29B C33B C32B -41.9(14)
C31B C32B C33B N9B 167.7(14)
C31B C32B C33B C29B 39.5(17)
C33B N9B C34B C35B -77.5(12)
Eu1B N9B C34B C35B 46.2(10)
C3B N1B C35B C36B 0(2)
Eu1B N1B C35B C36B 179.2(17)
C3B N1B C35B C34B -179.0(12)
Eu1B N1B C35B C34B 0.4(17)
N9B C34B C35B N1B -33.8(17)
N9B C34B C35B C36B 147.4(19)
C2B C1B C36B C35B -1(4)
N1B C35B C36B C1B 1(4)
C34B C35B C36B C1B 179(2)
